data_1503671
loop_
_publ_author_name
'Kowol, Christian R.'
'Trondl, Robert'
'Heffeter, Petra'
'Arion, Vladimir B.'
'Jakupec, Michael A.'
'Roller, Alexander'
'Galanski, Markus'
'Berger, Walter'
'Keppler, Bernhard K.'

_publ_section_title
;
 Impact of metal coordination on cytotoxicity of
 3-aminopyridine-2-carboxaldehyde thiosemicarbazone (triapine) and novel
 insights into terminal dimethylation.
;
_journal_issue 16
_journal_name_full 'Journal of medicinal chemistry'
_journal_page_first 5032
_journal_page_last 5043
_journal_paper_doi 10.1021/jm900528d
_journal_volume 52
_journal_year 2009
_chemical_formula_moiety 'C14 H16 Ga N10 S2, C2 H6 O, N O3'
_chemical_formula_sum 'C16 H22 Ga N11 O4 S2'
_chemical_formula_weight 566.29
_chemical_name_systematic
; 
 ? 
;
_space_group_IT_number 2
_symmetry_cell_setting triclinic
_symmetry_space_group_name_Hall '-P 1'
_symmetry_space_group_name_H-M 'P -1'
_atom_sites_solution_hydrogens geom
_atom_sites_solution_primary direct
_atom_sites_solution_secondary difmap
_audit_creation_method SHELXL-97
_cell_angle_alpha 102.437(6)
_cell_angle_beta 95.239(5)
_cell_angle_gamma 96.569(5)
_cell_formula_units_Z 2
_cell_length_a 9.3441(7)
_cell_length_b 9.7491(10)
_cell_length_c 12.9501(13)
_cell_measurement_reflns_used 153
_cell_measurement_temperature 296(2)
_cell_measurement_theta_max 26.54
_cell_measurement_theta_min 2.87
_cell_volume 1136.26(19)
_computing_structure_refinement 'SHELXL-97 (Sheldrick, 1997)'
_computing_structure_solution 'SHELXS-97 (Sheldrick, 1990)'
_diffrn_ambient_temperature 296(2)
_diffrn_measured_fraction_theta_full 0.995
_diffrn_measured_fraction_theta_max 0.995
_diffrn_radiation_monochromator graphite
_diffrn_radiation_source 'fine-focus sealed tube'
_diffrn_radiation_type MoK\a
_diffrn_radiation_wavelength 0.71073
_diffrn_reflns_av_R_equivalents 0.1137
_diffrn_reflns_av_sigmaI/netI 0.1005
_diffrn_reflns_limit_h_max 11
_diffrn_reflns_limit_h_min -11
_diffrn_reflns_limit_k_max 11
_diffrn_reflns_limit_k_min -11
_diffrn_reflns_limit_l_max 15
_diffrn_reflns_limit_l_min -15
_diffrn_reflns_number 24622
_diffrn_reflns_theta_full 25.50
_diffrn_reflns_theta_max 25.50
_diffrn_reflns_theta_min 2.39
_exptl_absorpt_coefficient_mu 1.445
_exptl_absorpt_correction_T_max 0.9717
_exptl_absorpt_correction_T_min 0.9183
_exptl_absorpt_correction_type multi-scan
_exptl_absorpt_process_details SADABS
_exptl_crystal_colour orange
_exptl_crystal_density_diffrn 1.655
_exptl_crystal_density_method 'not measured'
_exptl_crystal_description block
_exptl_crystal_F_000 580
_exptl_crystal_size_max 0.06
_exptl_crystal_size_mid 0.05
_exptl_crystal_size_min 0.02
_refine_diff_density_max 1.224
_refine_diff_density_min -0.981
_refine_diff_density_rms 0.123
_refine_ls_extinction_method none
_refine_ls_goodness_of_fit_ref 1.000
_refine_ls_hydrogen_treatment constr
_refine_ls_matrix_type full
_refine_ls_number_parameters 314
_refine_ls_number_reflns 4226
_refine_ls_number_restraints 14
_refine_ls_restrained_S_all 1.019
_refine_ls_R_factor_all 0.1081
_refine_ls_R_factor_gt 0.0577
_refine_ls_shift/su_max 0.000
_refine_ls_shift/su_mean 0.000
_refine_ls_structure_factor_coef Fsqd
_refine_ls_weighting_details 'calc w=1/[\s^2^(Fo^2^)+(0.0824P)^2^+0.0000P] where P=(Fo^2^+2Fc^2^)/3'
_refine_ls_weighting_scheme calc
_refine_ls_wR_factor_gt 0.1381
_refine_ls_wR_factor_ref 0.1526
_reflns_number_gt 2747
_reflns_number_total 4226
_reflns_threshold_expression >2sigma(I)
_cod_data_source_file jm900528d_si_002.cif
_cod_data_source_block chko263
_cod_original_cell_volume 1136.26(18)
_cod_original_sg_symbol_H-M P-1
_cod_database_code 1503671

loop_
_symmetry_equiv_pos_as_xyz
'x, y, z'
'-x, -y, -z'

loop_
_atom_site_label
_atom_site_type_symbol
_atom_site_fract_x
_atom_site_fract_y
_atom_site_fract_z
_atom_site_U_iso_or_equiv
_atom_site_adp_type
_atom_site_occupancy
_atom_site_symmetry_multiplicity
_atom_site_calc_flag
_atom_site_refinement_flags
_atom_site_disorder_assembly
_atom_site_disorder_group
Ga1 Ga 0.40228(6) 0.66093(7) 0.20553(5) 0.0188(2) Uani 1 1 d . . .
S1 S 0.63463(14) 0.78889(15) 0.20745(12) 0.0221(4) Uani 1 1 d . . .
S2 S 0.44908(14) 0.44240(15) 0.10480(12) 0.0226(4) Uani 1 1 d . . .
O1 O 0.8325(6) 0.8272(7) 0.7760(6) 0.107(3) Uani 1 1 d . . .
O2 O 1.0326(9) 0.8676(10) 0.7181(5) 0.124(3) Uani 1 1 d . . .
O3 O 1.0206(5) 0.9152(6) 0.8830(4) 0.0619(16) Uani 1 1 d . . .
N1 N 0.1732(4) 0.6013(5) 0.1756(4) 0.0202(11) Uani 1 1 d . . .
N2 N -0.1108(5) 0.7246(5) 0.0188(4) 0.0248(12) Uani 1 1 d . . .
H2A H -0.0607 0.7876 -0.0056 0.030 Uiso 1 1 calc R . .
H2B H -0.2035 0.7083 0.0031 0.030 Uiso 1 1 calc R . .
N3 N 0.3437(4) 0.7774(5) 0.0998(4) 0.0190(10) Uani 1 1 d . . .
N4 N 0.4405(4) 0.8680(5) 0.0655(4) 0.0206(11) Uani 1 1 d . . .
N5 N 0.6747(5) 0.9621(5) 0.0800(4) 0.0278(12) Uani 1 1 d . . .
H5A H 0.6495 1.0068 0.0323 0.033 Uiso 1 1 calc R . .
H5B H 0.7640 0.9727 0.1069 0.033 Uiso 1 1 calc R . .
N6 N 0.3571(5) 0.8144(5) 0.3358(4) 0.0247(11) Uani 1 1 d . . .
N7 N 0.2994(7) 0.7999(8) 0.6106(5) 0.060(2) Uani 1 1 d . . .
H7A H 0.2719 0.8525 0.6655 0.072 Uiso 1 1 calc R . .
H7B H 0.3186 0.7163 0.6125 0.072 Uiso 1 1 calc R . .
N8 N 0.4269(5) 0.5621(5) 0.3285(4) 0.0242(11) Uani 1 1 d . . .
N9 N 0.4700(5) 0.4296(5) 0.3173(4) 0.0302(12) Uani 1 1 d . . .
N10 N 0.5216(6) 0.2405(5) 0.1956(5) 0.0451(16) Uani 1 1 d . . .
H10A H 0.5400 0.1997 0.2470 0.054 Uiso 1 1 calc R . .
H10B H 0.5296 0.1982 0.1313 0.054 Uiso 1 1 calc R . .
N11 N 0.9616(6) 0.8710(6) 0.7922(5) 0.0431(16) Uani 1 1 d . . .
C1 C 0.0965(6) 0.5030(6) 0.2125(5) 0.0254(14) Uani 1 1 d . . .
H1 H 0.1427 0.4541 0.2570 0.030 Uiso 1 1 calc R . .
C2 C -0.0545(6) 0.4729(6) 0.1845(5) 0.0235(13) Uani 1 1 d . . .
H2 H -0.1076 0.4018 0.2085 0.028 Uiso 1 1 calc R . .
C3 C -0.1231(6) 0.5473(6) 0.1223(5) 0.0243(14) Uani 1 1 d . . .
H3 H -0.2235 0.5291 0.1063 0.029 Uiso 1 1 calc R . .
C4 C -0.0439(5) 0.6516(6) 0.0817(4) 0.0188(12) Uani 1 1 d . . .
C5 C 0.1076(5) 0.6735(6) 0.1104(4) 0.0178(12) Uani 1 1 d . . .
C6 C 0.2054(5) 0.7705(6) 0.0718(4) 0.0183(12) Uani 1 1 d . . .
H6 H 0.1707 0.8266 0.0281 0.022 Uiso 1 1 calc R . .
C7 C 0.5764(6) 0.8774(6) 0.1120(5) 0.0227(13) Uani 1 1 d . . .
C8 C 0.3256(6) 0.9444(7) 0.3348(5) 0.0336(16) Uani 1 1 d . . .
H8 H 0.3284 0.9761 0.2721 0.040 Uiso 1 1 calc R . .
C9 C 0.2893(8) 1.0330(8) 0.4235(6) 0.049(2) Uani 1 1 d . . .
H9 H 0.2702 1.1239 0.4211 0.059 Uiso 1 1 calc R . .
C10 C 0.2817(8) 0.9859(9) 0.5156(6) 0.053(2) Uani 1 1 d . . .
H10 H 0.2558 1.0447 0.5756 0.064 Uiso 1 1 calc R . .
C11 C 0.3127(7) 0.8498(8) 0.5197(5) 0.0416(18) Uani 1 1 d . . .
C12 C 0.3546(6) 0.7667(7) 0.4281(5) 0.0283(15) Uani 1 1 d . . .
C13 C 0.3989(6) 0.6270(7) 0.4197(5) 0.0298(15) Uani 1 1 d . . .
H13 H 0.4065 0.5863 0.4783 0.036 Uiso 1 1 calc R . .
C14 C 0.4800(6) 0.3709(6) 0.2158(6) 0.0305(16) Uani 1 1 d . . .
O4 O 0.1190(11) 0.4021(12) 0.4459(9) 0.067(2) Uani 0.50 1 d PD A 1
H4 H 0.0959 0.3310 0.4027 0.101 Uiso 0.50 1 d PR A 1
C15 C 0.158(2) 0.362(2) 0.5369(15) 0.066(4) Uani 0.50 1 d PDU A 1
H15A H 0.1866 0.4476 0.5927 0.079 Uiso 0.50 1 calc PR A 1
H15B H 0.2439 0.3155 0.5272 0.079 Uiso 0.50 1 calc PR A 1
O4X O 0.1552(11) 0.5119(10) 0.5519(9) 0.067(2) Uani 0.50 1 d PD A 2
H4X H 0.2221 0.5737 0.5817 0.101 Uiso 0.50 1 d PR A 2
C15X C 0.181(2) 0.3845(18) 0.5730(17) 0.066(4) Uani 0.50 1 d PDU A 2
H15C H 0.2387 0.4048 0.6421 0.079 Uiso 0.50 1 calc PR A 2
H15D H 0.2414 0.3426 0.5210 0.079 Uiso 0.50 1 calc PR A 2
C16 C 0.0557(9) 0.2718(10) 0.5741(7) 0.079(3) Uani 1 1 d D . .
H16A H 0.0973 0.2540 0.6397 0.095 Uiso 0.50 1 d PR A 1
H16B H -0.0302 0.3155 0.5858 0.095 Uiso 0.50 1 d PR A 1
H16C H 0.0312 0.1839 0.5219 0.095 Uiso 0.50 1 d PR A 1
H16D H 0.0929 0.1891 0.5883 0.095 Uiso 0.50 1 d PR A 2
H16E H -0.0040 0.2471 0.5067 0.095 Uiso 0.50 1 d PR A 2
H16F H -0.0009 0.3085 0.6293 0.095 Uiso 0.50 1 d PR A 2

loop_
_atom_site_aniso_label
_atom_site_aniso_U_11
_atom_site_aniso_U_22
_atom_site_aniso_U_33
_atom_site_aniso_U_23
_atom_site_aniso_U_13
_atom_site_aniso_U_12
Ga1 0.0152(3) 0.0204(4) 0.0234(4) 0.0088(3) 0.0034(2) 0.0048(2)
S1 0.0140(7) 0.0240(9) 0.0298(9) 0.0110(7) -0.0006(6) 0.0022(6)
S2 0.0169(7) 0.0214(8) 0.0305(9) 0.0067(7) 0.0046(6) 0.0045(6)
O1 0.055(4) 0.100(5) 0.171(7) 0.098(5) -0.063(4) -0.032(4)
O2 0.116(6) 0.220(10) 0.056(5) 0.029(5) 0.047(4) 0.083(6)
O3 0.049(3) 0.082(4) 0.046(4) 0.018(3) -0.004(3) -0.025(3)
N1 0.015(2) 0.021(3) 0.024(3) 0.004(2) 0.0042(19) 0.0014(19)
N2 0.010(2) 0.037(3) 0.031(3) 0.014(3) 0.002(2) 0.006(2)
N3 0.014(2) 0.025(3) 0.018(3) 0.005(2) 0.0027(19) 0.0030(19)
N4 0.015(2) 0.020(3) 0.030(3) 0.011(2) 0.008(2) 0.0025(19)
N5 0.014(2) 0.031(3) 0.044(3) 0.022(3) -0.001(2) 0.004(2)
N6 0.018(2) 0.029(3) 0.028(3) 0.008(2) -0.002(2) 0.006(2)
N7 0.063(4) 0.099(6) 0.033(4) 0.028(4) 0.015(3) 0.045(4)
N8 0.021(2) 0.021(3) 0.036(3) 0.016(3) 0.004(2) 0.006(2)
N9 0.035(3) 0.027(3) 0.032(3) 0.015(3) 0.000(2) 0.006(2)
N10 0.054(4) 0.026(3) 0.058(4) 0.014(3) -0.004(3) 0.018(3)
N11 0.036(3) 0.041(4) 0.057(5) 0.023(3) -0.008(3) 0.011(3)
C1 0.022(3) 0.021(3) 0.037(4) 0.011(3) 0.008(3) 0.006(2)
C2 0.022(3) 0.017(3) 0.032(4) 0.005(3) 0.011(2) -0.001(2)
C3 0.018(3) 0.025(3) 0.030(4) 0.001(3) 0.009(2) 0.005(2)
C4 0.016(3) 0.022(3) 0.017(3) -0.001(3) 0.004(2) 0.004(2)
C5 0.018(3) 0.017(3) 0.020(3) 0.005(3) 0.006(2) 0.004(2)
C6 0.015(3) 0.020(3) 0.021(3) 0.007(3) 0.000(2) 0.004(2)
C7 0.020(3) 0.019(3) 0.030(4) 0.006(3) 0.005(2) 0.005(2)
C8 0.035(4) 0.037(4) 0.027(4) 0.004(3) -0.008(3) 0.013(3)
C9 0.061(5) 0.049(5) 0.033(4) -0.007(4) -0.008(4) 0.032(4)
C10 0.061(5) 0.071(6) 0.029(4) -0.002(4) -0.001(4) 0.039(4)
C11 0.029(4) 0.074(6) 0.025(4) 0.012(4) 0.001(3) 0.022(3)
C12 0.020(3) 0.044(4) 0.021(4) 0.007(3) 0.000(2) 0.011(3)
C13 0.024(3) 0.050(4) 0.023(4) 0.021(3) 0.002(3) 0.013(3)
C14 0.014(3) 0.029(4) 0.052(5) 0.016(3) -0.001(3) 0.007(2)
O4 0.047(5) 0.075(6) 0.083(6) 0.018(5) 0.022(4) 0.010(4)
C15 0.065(4) 0.066(4) 0.066(4) 0.0141(11) 0.0084(9) 0.0095(9)
O4X 0.047(5) 0.075(6) 0.083(6) 0.018(5) 0.022(4) 0.010(4)
C15X 0.065(4) 0.066(4) 0.066(4) 0.0141(11) 0.0084(9) 0.0095(9)
C16 0.060(6) 0.096(8) 0.063(6) -0.032(6) -0.013(5) 0.044(5)

loop_
_atom_type_symbol
_atom_type_description
_atom_type_scat_dispersion_real
_atom_type_scat_dispersion_imag
_atom_type_scat_source
C C 0.0033 0.0016 'International Tables Vol C Tables 4.2.6.8 and 6.1.1.4'
H H 0.0000 0.0000 'International Tables Vol C Tables 4.2.6.8 and 6.1.1.4'
N N 0.0061 0.0033 'International Tables Vol C Tables 4.2.6.8 and 6.1.1.4'
O O 0.0106 0.0060 'International Tables Vol C Tables 4.2.6.8 and 6.1.1.4'
S S 0.1246 0.1234 'International Tables Vol C Tables 4.2.6.8 and 6.1.1.4'
Ga Ga 0.2307 1.6083 'International Tables Vol C Tables 4.2.6.8 and 6.1.1.4'

loop_
_geom_angle_atom_site_label_1
_geom_angle_atom_site_label_2
_geom_angle_atom_site_label_3
_geom_angle
N3 Ga1 N8 167.75(17)
N3 Ga1 N6 92.27(18)
N8 Ga1 N6 77.60(19)
N3 Ga1 N1 77.76(17)
N8 Ga1 N1 94.36(18)
N6 Ga1 N1 85.27(17)
N3 Ga1 S2 106.75(13)
N8 Ga1 S2 82.79(15)
N6 Ga1 S2 160.12(14)
N1 Ga1 S2 93.03(13)
N3 Ga1 S1 82.56(12)
N8 Ga1 S1 104.30(13)
N6 Ga1 S1 91.31(13)
N1 Ga1 S1 159.86(13)
S2 Ga1 S1 96.73(5)
C7 S1 Ga1 94.19(19)
C14 S2 Ga1 93.9(2)
C1 N1 C5 120.8(5)
C1 N1 Ga1 126.3(4)
C5 N1 Ga1 112.9(3)
C4 N2 H2A 120.0
C4 N2 H2B 120.0
H2A N2 H2B 120.0
C6 N3 N4 120.2(5)
C6 N3 Ga1 116.5(4)
N4 N3 Ga1 123.1(3)
C7 N4 N3 113.2(4)
C7 N5 H5A 120.0
C7 N5 H5B 120.0
H5A N5 H5B 120.0
C8 N6 C12 119.5(5)
C8 N6 Ga1 127.1(4)
C12 N6 Ga1 113.3(4)
C11 N7 H7A 120.0
C11 N7 H7B 120.0
H7A N7 H7B 120.0
C13 N8 N9 119.2(5)
C13 N8 Ga1 117.6(4)
N9 N8 Ga1 123.3(4)
C14 N9 N8 111.5(5)
C14 N10 H10A 120.0
C14 N10 H10B 120.0
H10A N10 H10B 120.0
O2 N11 O1 120.1(8)
O2 N11 O3 119.8(7)
O1 N11 O3 120.0(7)
N1 C1 C2 120.1(5)
N1 C1 H1 120.0
C2 C1 H1 120.0
C3 C2 C1 120.1(5)
C3 C2 H2 119.9
C1 C2 H2 119.9
C2 C3 C4 120.8(5)
C2 C3 H3 119.6
C4 C3 H3 119.6
N2 C4 C5 122.7(5)
N2 C4 C3 121.2(5)
C5 C4 C3 116.0(5)
N1 C5 C4 122.1(5)
N1 C5 C6 114.5(5)
C4 C5 C6 123.4(5)
N3 C6 C5 118.0(5)
N3 C6 H6 121.0
C5 C6 H6 121.0
N5 C7 N4 115.5(5)
N5 C7 S1 117.7(4)
N4 C7 S1 126.8(4)
N6 C8 C9 122.2(6)
N6 C8 H8 118.9
C9 C8 H8 118.9
C10 C9 C8 119.3(7)
C10 C9 H9 120.4
C8 C9 H9 120.4
C9 C10 C11 120.4(7)
C9 C10 H10 119.8
C11 C10 H10 119.8
N7 C11 C10 120.6(7)
N7 C11 C12 121.8(7)
C10 C11 C12 117.6(6)
N6 C12 C11 120.9(6)
N6 C12 C13 113.8(5)
C11 C12 C13 125.3(6)
N8 C13 C12 117.4(5)
N8 C13 H13 121.3
C12 C13 H13 121.3
N9 C14 N10 116.6(6)
N9 C14 S2 128.1(5)
N10 C14 S2 115.3(5)
C15 O4 H4 105.3
O4 C15 C16 118.2(17)
O4 C15 H15A 107.8
C16 C15 H15A 107.8
O4 C15 H15B 107.8
C16 C15 H15B 107.8
H15A C15 H15B 107.1
C15X O4X H4X 109.5
O4X C15X C16 120.2(15)
O4X C15X H15C 107.3
C16 C15X H15C 107.3
O4X C15X H15D 107.3
C16 C15X H15D 107.3
H15C C15X H15D 106.9
C15 C16 H16A 109.2
C15X C16 H16A 92.6
C15 C16 H16B 110.1
C15X C16 H16B 109.4
H16A C16 H16B 109.5
C15 C16 H16C 109.1
C15X C16 H16C 124.7
H16A C16 H16C 109.5
H16B C16 H16C 109.5
C15 C16 H16D 113.1
C15X C16 H16D 109.4
H16A C16 H16D 49.7
H16B C16 H16D 136.3
H16C C16 H16D 61.3
C15 C16 H16E 92.2
C15X C16 H16E 110.4
H16A C16 H16E 154.4
H16B C16 H16E 74.2
H16C C16 H16E 48.2
H16D C16 H16E 109.5
C15 C16 H16F 121.4
C15X C16 H16F 108.6
H16A C16 H16F 71.7
H16C C16 H16F 126.2
H16D C16 H16F 109.5
H16E C16 H16F 109.5

loop_
_geom_bond_atom_site_label_1
_geom_bond_atom_site_label_2
_geom_bond_distance
Ga1 N3 2.034(4)
Ga1 N8 2.039(5)
Ga1 N6 2.110(5)
Ga1 N1 2.130(4)
Ga1 S2 2.3563(16)
Ga1 S1 2.3722(14)
S1 C7 1.736(6)
S2 C14 1.743(7)
O1 N11 1.216(7)
O2 N11 1.213(8)
O3 N11 1.217(7)
N1 C1 1.327(7)
N1 C5 1.359(7)
N2 C4 1.349(7)
N2 H2A 0.8600
N2 H2B 0.8600
N3 C6 1.300(6)
N3 N4 1.363(6)
N4 C7 1.339(7)
N5 C7 1.320(7)
N5 H5A 0.8600
N5 H5B 0.8600
N6 C8 1.335(8)
N6 C12 1.374(7)
N7 C11 1.377(8)
N7 H7A 0.8600
N7 H7B 0.8600
N8 C13 1.279(7)
N8 N9 1.379(7)
N9 C14 1.332(8)
N10 C14 1.350(8)
N10 H10A 0.8600
N10 H10B 0.8600
C1 C2 1.405(8)
C1 H1 0.9300
C2 C3 1.360(8)
C2 H2 0.9300
C3 C4 1.410(8)
C3 H3 0.9300
C4 C5 1.410(7)
C5 C6 1.438(7)
C6 H6 0.9300
C8 C9 1.375(9)
C8 H8 0.9300
C9 C10 1.371(10)
C9 H9 0.9300
C10 C11 1.401(10)
C10 H10 0.9300
C11 C12 1.400(9)
C12 C13 1.453(9)
C13 H13 0.9300
O4 C15 1.350(14)
O4 H4 0.7859
C15 C16 1.41(2)
C15 H15A 0.9700
C15 H15B 0.9700
O4X C15X 1.371(14)
O4X H4X 0.8200
C15X C16 1.51(2)
C15X H15C 0.9700
C15X H15D 0.9700
C16 H16A 0.9600
C16 H16B 0.9600
C16 H16C 0.9600
C16 H16D 0.9600
C16 H16E 0.9600
C16 H16F 0.9599

loop_
_geom_torsion_atom_site_label_1
_geom_torsion_atom_site_label_2
_geom_torsion_atom_site_label_3
_geom_torsion_atom_site_label_4
_geom_torsion
N3 Ga1 S1 C7 -2.6(2)
N8 Ga1 S1 C7 -172.3(2)
N6 Ga1 S1 C7 -94.7(2)
N1 Ga1 S1 C7 -14.9(4)
S2 Ga1 S1 C7 103.5(2)
N3 Ga1 S2 C14 -175.8(2)
N8 Ga1 S2 C14 -3.7(2)
N6 Ga1 S2 C14 -13.2(4)
N1 Ga1 S2 C14 -97.7(2)
S1 Ga1 S2 C14 99.99(19)
N3 Ga1 N1 C1 175.1(5)
N8 Ga1 N1 C1 -14.4(5)
N6 Ga1 N1 C1 -91.6(5)
S2 Ga1 N1 C1 68.6(5)
S1 Ga1 N1 C1 -172.4(3)
N3 Ga1 N1 C5 -3.6(4)
N8 Ga1 N1 C5 166.9(4)
N6 Ga1 N1 C5 89.7(4)
S2 Ga1 N1 C5 -110.1(4)
S1 Ga1 N1 C5 8.9(7)
N8 Ga1 N3 C6 -46.0(11)
N6 Ga1 N3 C6 -80.0(4)
N1 Ga1 N3 C6 4.7(4)
S2 Ga1 N3 C6 94.2(4)
S1 Ga1 N3 C6 -171.0(4)
N8 Ga1 N3 N4 128.5(8)
N6 Ga1 N3 N4 94.6(4)
N1 Ga1 N3 N4 179.3(4)
S2 Ga1 N3 N4 -91.2(4)
S1 Ga1 N3 N4 3.6(4)
C6 N3 N4 C7 171.5(5)
Ga1 N3 N4 C7 -2.9(6)
N3 Ga1 N6 C8 -9.0(5)
N8 Ga1 N6 C8 178.0(5)
N1 Ga1 N6 C8 -86.5(5)
S2 Ga1 N6 C8 -172.3(3)
S1 Ga1 N6 C8 73.6(5)
N3 Ga1 N6 C12 167.7(4)
N8 Ga1 N6 C12 -5.3(4)
N1 Ga1 N6 C12 90.2(4)
S2 Ga1 N6 C12 4.4(6)
S1 Ga1 N6 C12 -109.7(4)
N3 Ga1 N8 C13 -31.3(11)
N6 Ga1 N8 C13 3.5(4)
N1 Ga1 N8 C13 -80.7(4)
S2 Ga1 N8 C13 -173.2(4)
S1 Ga1 N8 C13 91.7(4)
N3 Ga1 N8 N9 147.8(8)
N6 Ga1 N8 N9 -177.3(4)
N1 Ga1 N8 N9 98.5(4)
S2 Ga1 N8 N9 6.0(4)
S1 Ga1 N8 N9 -89.2(4)
C13 N8 N9 C14 173.4(5)
Ga1 N8 N9 C14 -5.7(6)
C5 N1 C1 C2 -0.2(8)
Ga1 N1 C1 C2 -178.8(4)
N1 C1 C2 C3 -2.1(9)
C1 C2 C3 C4 2.4(9)
C2 C3 C4 N2 179.1(5)
C2 C3 C4 C5 -0.5(8)
C1 N1 C5 C4 2.2(8)
Ga1 N1 C5 C4 -179.0(4)
C1 N1 C5 C6 -176.5(5)
Ga1 N1 C5 C6 2.2(6)
N2 C4 C5 N1 178.6(5)
C3 C4 C5 N1 -1.8(8)
N2 C4 C5 C6 -2.8(9)
C3 C4 C5 C6 176.8(5)
N4 N3 C6 C5 -179.8(5)
Ga1 N3 C6 C5 -5.1(6)
N1 C5 C6 N3 1.7(7)
C4 C5 C6 N3 -177.0(5)
N3 N4 C7 N5 178.9(5)
N3 N4 C7 S1 -0.4(7)
Ga1 S1 C7 N5 -176.7(4)
Ga1 S1 C7 N4 2.5(5)
C12 N6 C8 C9 -0.5(9)
Ga1 N6 C8 C9 176.0(5)
N6 C8 C9 C10 -1.5(10)
C8 C9 C10 C11 1.0(11)
C9 C10 C11 N7 -177.3(7)
C9 C10 C11 C12 1.5(11)
C8 N6 C12 C11 3.2(8)
Ga1 N6 C12 C11 -173.8(5)
C8 N6 C12 C13 -176.7(5)
Ga1 N6 C12 C13 6.3(6)
N7 C11 C12 N6 175.2(6)
C10 C11 C12 N6 -3.6(9)
N7 C11 C12 C13 -4.9(10)
C10 C11 C12 C13 176.2(6)
N9 N8 C13 C12 179.7(5)
Ga1 N8 C13 C12 -1.2(7)
N6 C12 C13 N8 -3.6(8)
C11 C12 C13 N8 176.5(6)
N8 N9 C14 N10 180.0(5)
N8 N9 C14 S2 1.2(7)
Ga1 S2 C14 N9 2.6(5)
Ga1 S2 C14 N10 -176.2(4)
O4 C15 C16 C15X -150(5)
O4X C15X C16 C15 74(3)
